data_7012409
loop_
_publ_author_name
'Zart, Matthew K.'
'Sorrell, Thomas N.'
'Powell, Douglas'
'Borovik, A. S.'

_publ_section_title
;
 Development of bio-inspired chelates with hydrogen bond donors:
 synthesis and structure of monomeric metal acetate complexes with
 intramolecular hydrogen bondsBased on the presentation given at Dalton
 Discussion No. 5, 10?12th April 2003, Noordwijkerhout, The
 Netherlands.
;
_journal_issue 10
_journal_name_full 'Dalton Transactions'
_journal_page_first 1986
_journal_paper_doi 10.1039/b210794p
_journal_year 2003
_chemical_formula_sum 'C26 H46 Fe K N7 O5'
_chemical_formula_weight 631.65
_chemical_name_common 00381a
_chemical_name_systematic
; 
? 
;
_space_group_IT_number 2
_symmetry_cell_setting triclinic
_symmetry_space_group_name_Hall '-P 1'
_symmetry_space_group_name_H-M 'P -1'
_atom_sites_solution_hydrogens geom
_atom_sites_solution_primary direct
_atom_sites_solution_secondary difmap
_audit_creation_method SHELXL-97
_cell_angle_alpha 79.414(7)
_cell_angle_beta 82.092(7)
_cell_angle_gamma 86.388(7)
_cell_formula_units_Z 2
_cell_length_a 10.339(3)
_cell_length_b 11.171(4)
_cell_length_c 14.453(5)
_cell_measurement_temperature 173(2)
_cell_volume 1624.0(9)
_computing_structure_refinement 'SHELXL-97 (Sheldrick, 1997)'
_computing_structure_solution 'SHELXS-97 (Sheldrick, 1990)'
_diffrn_ambient_temperature 173(2)
_diffrn_measured_fraction_theta_full 0.976
_diffrn_measured_fraction_theta_max 0.976
_diffrn_radiation_monochromator graphite
_diffrn_radiation_source 'fine-focus sealed tube'
_diffrn_radiation_type MoK\a
_diffrn_radiation_wavelength 0.71073
_diffrn_reflns_av_R_equivalents 0.0449
_diffrn_reflns_av_sigmaI/netI 0.0995
_diffrn_reflns_limit_h_max 12
_diffrn_reflns_limit_h_min -12
_diffrn_reflns_limit_k_max 13
_diffrn_reflns_limit_k_min -12
_diffrn_reflns_limit_l_max 17
_diffrn_reflns_limit_l_min 0
_diffrn_reflns_number 9994
_diffrn_reflns_theta_full 25.07
_diffrn_reflns_theta_max 25.07
_diffrn_reflns_theta_min 1.86
_exptl_absorpt_coefficient_mu 0.636
_exptl_absorpt_correction_T_max 1.000
_exptl_absorpt_correction_T_min 0.805
_exptl_absorpt_correction_type multi-scan
_exptl_absorpt_process_details 'SADABS (Sheldrick, 1996)'
_exptl_crystal_density_diffrn 1.292
_exptl_crystal_density_method 'not measured'
_exptl_crystal_F_000 672
_refine_diff_density_max 0.997
_refine_diff_density_min -0.615
_refine_diff_density_rms 0.105
_refine_ls_extinction_method none
_refine_ls_goodness_of_fit_ref 1.037
_refine_ls_hydrogen_treatment mixed
_refine_ls_matrix_type full
_refine_ls_number_parameters 371
_refine_ls_number_reflns 5634
_refine_ls_number_restraints 0
_refine_ls_restrained_S_all 1.037
_refine_ls_R_factor_all 0.1474
_refine_ls_R_factor_gt 0.0798
_refine_ls_shift/su_max 0.008
_refine_ls_shift/su_mean 0.001
_refine_ls_structure_factor_coef Fsqd
_refine_ls_weighting_details 'calc w=1/[\s^2^(Fo^2^)+(0.0886P)^2^+6.7579P] where P=(Fo^2^+2Fc^2^)/3'
_refine_ls_weighting_scheme calc
_refine_ls_wR_factor_gt 0.1801
_refine_ls_wR_factor_ref 0.2480
_reflns_number_gt 3291
_reflns_number_total 5634
_reflns_threshold_expression >2sigma(I)
_cod_data_source_file b210794p.txt
_cod_data_source_block 00381a
_cod_depositor_comments
;
The following automatic conversions were performed:
'_symmetry_cell_setting' value 'Triclinic' changed to 'triclinic'
according to '/home/saulius/struct/CIF-dictionaries/cif_core.dic'
dictionary named 'cif_core.dic' version 2.4.1 from
2010-06-29.

'_exptl_absorpt_correction_type' value 'multiscan' changed to
'multi-scan' according to
'/home/saulius/struct/CIF-dictionaries/cif_core.dic' dictionary named
'cif_core.dic' version 2.4.1 from 2010-06-29.

Automatic conversion script
Id: cif_fix_enum 1527 2010-12-29 10:47:43Z saulius 
;
_cod_original_cell_volume 1624.1(9)
_cod_original_sg_symbol_H-M P-1
_cod_database_code 7012409

loop_
_symmetry_equiv_pos_as_xyz
'x, y, z'
'-x, -y, -z'

loop_
_atom_site_label
_atom_site_type_symbol
_atom_site_fract_x
_atom_site_fract_y
_atom_site_fract_z
_atom_site_U_iso_or_equiv
_atom_site_adp_type
_atom_site_occupancy
_atom_site_symmetry_multiplicity
_atom_site_calc_flag
_atom_site_refinement_flags
_atom_site_disorder_assembly
_atom_site_disorder_group
Fe1 Fe 0.09633(10) 0.45074(9) 0.23467(7) 0.0361(3) Uani 1 1 d . . .
N1 N 0.0557(6) 0.6514(5) 0.1831(4) 0.0389(14) Uani 1 1 d . . .
C1 C 0.0924(8) 0.6708(6) 0.0789(5) 0.0462(19) Uani 1 1 d . . .
H1A H 0.1079 0.7581 0.0545 0.055 Uiso 1 1 calc R . .
H1B H 0.0201 0.6472 0.0485 0.055 Uiso 1 1 calc R . .
C2 C 0.2157(7) 0.5948(6) 0.0539(5) 0.0449(18) Uani 1 1 d . . .
H2A H 0.2324 0.5979 -0.0156 0.054 Uiso 1 1 calc R . .
H2B H 0.2919 0.6275 0.0743 0.054 Uiso 1 1 calc R . .
N2 N 0.1965(6) 0.4698(5) 0.1023(4) 0.0403(14) Uani 1 1 d . . .
C3 C 0.2692(7) 0.3866(6) 0.0594(5) 0.0352(16) Uani 1 1 d . . .
O1 O 0.3648(5) 0.4096(4) -0.0048(4) 0.0458(13) Uani 1 1 d . . .
N3 N 0.2354(6) 0.2674(5) 0.0914(4) 0.0447(15) Uani 1 1 d . . .
H3A H 0.1618 0.2546 0.1297 0.054 Uiso 1 1 calc R . .
C4 C 0.3117(8) 0.1603(6) 0.0668(5) 0.049(2) Uani 1 1 d . . .
C5 C 0.3121(11) 0.1563(8) -0.0388(6) 0.076(3) Uani 1 1 d . . .
H5A H 0.2220 0.1536 -0.0522 0.114 Uiso 1 1 calc R . .
H5B H 0.3619 0.0834 -0.0543 0.114 Uiso 1 1 calc R . .
H5C H 0.3525 0.2292 -0.0773 0.114 Uiso 1 1 calc R . .
C6 C 0.2411(9) 0.0495(7) 0.1260(7) 0.065(2) Uani 1 1 d . . .
H6A H 0.2447 0.0486 0.1935 0.097 Uiso 1 1 calc R . .
H6B H 0.2838 -0.0253 0.1082 0.097 Uiso 1 1 calc R . .
H6C H 0.1497 0.0544 0.1141 0.097 Uiso 1 1 calc R . .
C7 C 0.4488(8) 0.1562(8) 0.0912(7) 0.070(3) Uani 1 1 d . . .
H7A H 0.4463 0.1610 0.1585 0.105 Uiso 1 1 calc R . .
H7B H 0.4959 0.2251 0.0522 0.105 Uiso 1 1 calc R . .
H7C H 0.4937 0.0797 0.0789 0.105 Uiso 1 1 calc R . .
C8 C -0.0852(7) 0.6697(7) 0.2133(6) 0.0462(18) Uani 1 1 d . . .
H8A H -0.1168 0.7479 0.1777 0.055 Uiso 1 1 calc R . .
H8B H -0.0990 0.6749 0.2817 0.055 Uiso 1 1 calc R . .
C9 C -0.1639(7) 0.5671(6) 0.1968(6) 0.0465(18) Uani 1 1 d . . .
H9A H -0.2552 0.5747 0.2272 0.056 Uiso 1 1 calc R . .
H9B H -0.1649 0.5709 0.1280 0.056 Uiso 1 1 calc R . .
N4 N -0.1024(6) 0.4503(5) 0.2385(4) 0.0401(14) Uani 1 1 d . . .
C10 C -0.1801(7) 0.3548(6) 0.2443(5) 0.0386(16) Uani 1 1 d . . .
O2 O -0.2902(5) 0.3626(5) 0.2183(4) 0.0537(14) Uani 1 1 d . . .
N5 N -0.1274(6) 0.2435(5) 0.2847(4) 0.0458(16) Uani 1 1 d . . .
H5D H -0.0552 0.2434 0.3106 0.055 Uiso 1 1 calc R . .
C11 C -0.1844(8) 0.1257(7) 0.2868(6) 0.050(2) Uani 1 1 d . . .
C12 C -0.0885(8) 0.0300(7) 0.3323(6) 0.059(2) Uani 1 1 d . . .
H12A H -0.0023 0.0378 0.2944 0.089 Uiso 1 1 calc R . .
H12B H -0.1199 -0.0516 0.3349 0.089 Uiso 1 1 calc R . .
H12C H -0.0820 0.0427 0.3968 0.089 Uiso 1 1 calc R . .
C13 C -0.3181(8) 0.1182(8) 0.3480(7) 0.067(3) Uani 1 1 d . . .
H13A H -0.3764 0.1847 0.3220 0.101 Uiso 1 1 calc R . .
H13B H -0.3076 0.1252 0.4132 0.101 Uiso 1 1 calc R . .
H13C H -0.3558 0.0398 0.3481 0.101 Uiso 1 1 calc R . .
C14 C -0.1957(10) 0.1068(9) 0.1865(7) 0.073(3) Uani 1 1 d . . .
H14A H -0.1104 0.1178 0.1475 0.109 Uiso 1 1 calc R . .
H14B H -0.2597 0.1664 0.1588 0.109 Uiso 1 1 calc R . .
H14C H -0.2242 0.0243 0.1885 0.109 Uiso 1 1 calc R . .
C15 C 0.1349(7) 0.7212(7) 0.2290(6) 0.0472(19) Uani 1 1 d . . .
H15A H 0.0965 0.8050 0.2266 0.057 Uiso 1 1 calc R . .
H15B H 0.2243 0.7266 0.1941 0.057 Uiso 1 1 calc R . .
C16 C 0.1418(7) 0.6626(7) 0.3307(6) 0.0471(19) Uani 1 1 d . . .
C17 C 0.1517(9) 0.7309(9) 0.4013(7) 0.067(3) Uani 1 1 d . . .
H17A H 0.1497 0.8174 0.3873 0.080 Uiso 1 1 calc R . .
C18 C 0.1645(8) 0.6703(10) 0.4906(7) 0.069(3) Uani 1 1 d . . .
H18A H 0.1733 0.7145 0.5395 0.083 Uiso 1 1 calc R . .
C19 C 0.1646(8) 0.5458(9) 0.5097(6) 0.056(2) Uani 1 1 d . . .
H19A H 0.1736 0.5028 0.5718 0.068 Uiso 1 1 calc R . .
C20 C 0.1518(7) 0.4843(8) 0.4390(5) 0.051(2) Uani 1 1 d . . .
H20A H 0.1508 0.3979 0.4531 0.061 Uiso 1 1 calc R . .
N6 N 0.1406(5) 0.5407(5) 0.3498(4) 0.0410(14) Uani 1 1 d . . .
O3 O 0.1415(5) 0.2811(4) 0.3112(4) 0.0455(12) Uani 1 1 d . . .
O4 O 0.3544(5) 0.3101(5) 0.2957(4) 0.0601(15) Uani 1 1 d . . .
C21 C 0.2586(8) 0.2487(7) 0.3277(5) 0.0444(18) Uani 1 1 d . . .
C22 C 0.2745(8) 0.1286(7) 0.3940(6) 0.061(2) Uani 1 1 d . . .
H22A H 0.3675 0.1097 0.3986 0.091 Uiso 1 1 calc R . .
H22B H 0.2377 0.0638 0.3694 0.091 Uiso 1 1 calc R . .
H22C H 0.2284 0.1344 0.4571 0.091 Uiso 1 1 calc R . .
K1 K 0.50396(15) 0.44949(15) 0.14487(11) 0.0445(4) Uani 1 1 d . . .
O5 O 0.4465(6) 0.6454(5) 0.2276(4) 0.0611(15) Uani 1 1 d . . .
C23 C 0.5072(11) 0.5217(8) 0.3721(6) 0.075(3) Uani 1 1 d . . .
H23A H 0.4548 0.5239 0.4337 0.112 Uiso 1 1 calc R . .
H23B H 0.6000 0.5110 0.3805 0.112 Uiso 1 1 calc R . .
H23C H 0.4813 0.4536 0.3455 0.112 Uiso 1 1 calc R . .
C24 C 0.4843(9) 0.6446(10) 0.3026(7) 0.068(3) Uani 1 1 d . . .
N7 N 0.5074(8) 0.7433(9) 0.3324(6) 0.082(3) Uani 1 1 d . . .
C25 C 0.4853(11) 0.8601(8) 0.2716(7) 0.084(3) Uani 1 1 d . . .
H25A H 0.4421 0.8472 0.2182 0.126 Uiso 1 1 calc R . .
H25B H 0.5692 0.8977 0.2475 0.126 Uiso 1 1 calc R . .
H25C H 0.4297 0.9138 0.3082 0.126 Uiso 1 1 calc R . .
C26 C 0.5595(14) 0.7443(12) 0.4233(8) 0.118(5) Uani 1 1 d . . .
H26A H 0.5820 0.6606 0.4526 0.177 Uiso 1 1 calc R . .
H26B H 0.4931 0.7802 0.4665 0.177 Uiso 1 1 calc R . .
H26C H 0.6378 0.7928 0.4108 0.177 Uiso 1 1 calc R . .

loop_
_atom_site_aniso_label
_atom_site_aniso_U_11
_atom_site_aniso_U_22
_atom_site_aniso_U_33
_atom_site_aniso_U_23
_atom_site_aniso_U_13
_atom_site_aniso_U_12
Fe1 0.0327(6) 0.0350(6) 0.0408(6) -0.0067(4) -0.0049(4) -0.0031(4)
N1 0.040(3) 0.031(3) 0.046(4) -0.007(3) -0.004(3) -0.005(3)
C1 0.061(5) 0.028(4) 0.048(4) -0.006(3) -0.007(4) 0.004(3)
C2 0.055(5) 0.027(4) 0.050(5) -0.004(3) 0.000(4) -0.001(3)
N2 0.042(4) 0.030(3) 0.046(4) -0.004(3) 0.000(3) 0.000(3)
C3 0.037(4) 0.031(4) 0.042(4) -0.011(3) -0.010(3) 0.001(3)
O1 0.043(3) 0.038(3) 0.053(3) -0.009(2) 0.010(3) -0.002(2)
N3 0.047(4) 0.024(3) 0.060(4) -0.012(3) 0.010(3) 0.000(3)
C4 0.065(5) 0.031(4) 0.051(5) -0.013(3) -0.004(4) 0.007(4)
C5 0.126(9) 0.045(5) 0.059(6) -0.021(4) -0.008(6) 0.008(5)
C6 0.077(6) 0.031(4) 0.079(6) -0.001(4) 0.003(5) -0.003(4)
C7 0.054(6) 0.050(5) 0.104(8) -0.007(5) -0.013(5) 0.008(4)
C8 0.038(4) 0.039(4) 0.062(5) -0.013(4) -0.004(4) 0.005(3)
C9 0.038(4) 0.041(4) 0.060(5) -0.006(4) -0.012(4) 0.002(3)
N4 0.038(3) 0.037(3) 0.047(4) -0.012(3) -0.007(3) -0.001(3)
C10 0.035(4) 0.037(4) 0.045(4) -0.011(3) -0.002(3) -0.004(3)
O2 0.036(3) 0.045(3) 0.084(4) -0.009(3) -0.023(3) -0.003(2)
N5 0.043(4) 0.035(3) 0.062(4) -0.002(3) -0.021(3) -0.007(3)
C11 0.048(5) 0.043(4) 0.064(5) -0.017(4) -0.010(4) -0.014(4)
C12 0.058(5) 0.040(4) 0.081(6) -0.002(4) -0.020(5) -0.011(4)
C13 0.038(5) 0.058(5) 0.103(7) -0.015(5) 0.006(5) -0.019(4)
C14 0.082(7) 0.066(6) 0.078(7) -0.033(5) -0.009(5) -0.001(5)
C15 0.042(4) 0.036(4) 0.066(5) -0.019(4) -0.003(4) -0.002(3)
C16 0.037(4) 0.055(5) 0.054(5) -0.022(4) -0.006(4) -0.003(4)
C17 0.068(6) 0.067(6) 0.074(7) -0.036(5) -0.004(5) -0.012(5)
C18 0.054(6) 0.105(8) 0.061(6) -0.047(6) 0.002(5) -0.019(5)
C19 0.043(5) 0.089(7) 0.040(5) -0.019(4) -0.003(4) -0.012(4)
C20 0.040(5) 0.070(5) 0.044(5) -0.012(4) -0.008(4) -0.004(4)
N6 0.029(3) 0.048(4) 0.049(4) -0.015(3) -0.005(3) -0.004(3)
O3 0.036(3) 0.043(3) 0.055(3) 0.003(2) -0.009(2) -0.006(2)
O4 0.041(3) 0.063(4) 0.073(4) -0.001(3) -0.002(3) -0.016(3)
C21 0.046(5) 0.049(4) 0.042(4) -0.011(4) -0.014(4) 0.000(4)
C22 0.060(6) 0.050(5) 0.069(6) 0.003(4) -0.017(5) 0.002(4)
K1 0.0374(9) 0.0484(10) 0.0467(10) -0.0050(8) -0.0054(7) -0.0055(7)
O5 0.057(4) 0.065(4) 0.066(4) -0.018(3) -0.015(3) -0.003(3)
C23 0.107(8) 0.062(6) 0.056(6) -0.012(5) -0.007(5) -0.014(6)
C24 0.043(5) 0.088(7) 0.072(7) -0.019(6) 0.005(5) 0.004(5)
N7 0.080(6) 0.093(7) 0.078(6) -0.030(5) -0.002(5) -0.028(5)
C25 0.117(9) 0.049(6) 0.089(8) -0.018(5) -0.021(7) -0.001(6)
C26 0.169(14) 0.118(11) 0.080(8) -0.029(7) -0.032(8) -0.047(9)

loop_
_atom_type_symbol
_atom_type_description
_atom_type_scat_dispersion_real
_atom_type_scat_dispersion_imag
_atom_type_scat_source
C C 0.0033 0.0016 'International Tables Vol C Tables 4.2.6.8 and 6.1.1.4'
H H 0.0000 0.0000 'International Tables Vol C Tables 4.2.6.8 and 6.1.1.4'
N N 0.0061 0.0033 'International Tables Vol C Tables 4.2.6.8 and 6.1.1.4'
O O 0.0106 0.0060 'International Tables Vol C Tables 4.2.6.8 and 6.1.1.4'
K K 0.2009 0.2494 'International Tables Vol C Tables 4.2.6.8 and 6.1.1.4'
Fe Fe 0.3463 0.8444 'International Tables Vol C Tables 4.2.6.8 and 6.1.1.4'

loop_
_geom_angle_atom_site_label_1
_geom_angle_atom_site_label_2
_geom_angle_atom_site_label_3
_geom_angle
_geom_angle_site_symmetry_1
_geom_angle_site_symmetry_3
_geom_angle_publ_flag
N2 Fe1 N4 114.3(2) . . ?
N2 Fe1 O3 109.6(2) . . ?
N4 Fe1 O3 103.3(2) . . ?
N2 Fe1 N6 125.5(2) . . ?
N4 Fe1 N6 108.6(2) . . ?
O3 Fe1 N6 90.9(2) . . ?
N2 Fe1 N1 80.0(2) . . ?
N4 Fe1 N1 80.7(2) . . ?
O3 Fe1 N1 166.2(2) . . ?
N6 Fe1 N1 75.3(2) . . ?
C15 N1 C8 111.8(6) . . ?
C15 N1 C1 112.1(6) . . ?
C8 N1 C1 114.2(6) . . ?
C15 N1 Fe1 108.5(4) . . ?
C8 N1 Fe1 104.1(4) . . ?
C1 N1 Fe1 105.5(4) . . ?
N1 C1 C2 110.2(6) . . ?
N2 C2 C1 108.2(6) . . ?
C3 N2 C2 113.8(6) . . ?
C3 N2 Fe1 129.4(5) . . ?
C2 N2 Fe1 115.4(4) . . ?
C3 N2 K1 67.0(4) . . ?
C2 N2 K1 89.3(4) . . ?
Fe1 N2 K1 102.5(2) . . ?
O1 C3 N2 125.3(6) . . ?
O1 C3 N3 119.2(6) . . ?
N2 C3 N3 115.4(6) . . ?
C3 O1 K1 153.2(4) . 2_665 ?
C3 O1 K1 85.5(4) . . ?
K1 O1 K1 98.34(17) 2_665 . ?
C3 N3 C4 125.3(6) . . ?
N3 C4 C7 112.3(6) . . ?
N3 C4 C6 105.9(6) . . ?
C7 C4 C6 108.8(7) . . ?
N3 C4 C5 110.0(6) . . ?
C7 C4 C5 110.9(8) . . ?
C6 C4 C5 108.8(7) . . ?
N1 C8 C9 112.0(6) . . ?
N4 C9 C8 108.1(6) . . ?
C10 N4 C9 112.2(6) . . ?
C10 N4 Fe1 129.2(5) . . ?
C9 N4 Fe1 115.0(4) . . ?
O2 C10 N4 125.0(6) . . ?
O2 C10 N5 120.8(6) . . ?
N4 C10 N5 114.2(6) . . ?
C10 O2 K1 161.5(5) . 1_455 ?
C10 N5 C11 124.1(6) . . ?
N5 C11 C14 110.5(7) . . ?
N5 C11 C12 105.1(6) . . ?
C14 C11 C12 110.0(7) . . ?
N5 C11 C13 110.2(6) . . ?
C14 C11 C13 110.9(7) . . ?
C12 C11 C13 109.9(7) . . ?
N1 C15 C16 111.2(6) . . ?
N6 C16 C17 121.6(8) . . ?
N6 C16 C15 116.2(6) . . ?
C17 C16 C15 122.2(8) . . ?
C18 C17 C16 118.4(9) . . ?
C17 C18 C19 119.8(8) . . ?
C20 C19 C18 119.2(8) . . ?
N6 C20 C19 122.7(8) . . ?
C16 N6 C20 118.2(7) . . ?
C16 N6 Fe1 116.2(5) . . ?
C20 N6 Fe1 125.2(5) . . ?
C21 O3 Fe1 121.8(5) . . ?
C21 O4 K1 150.6(5) . . ?
O4 C21 O3 124.3(7) . . ?
O4 C21 C22 119.8(7) . . ?
O3 C21 C22 115.9(7) . . ?
O2 K1 O1 93.33(17) 1_655 2_665 ?
O2 K1 O5 101.01(18) 1_655 . ?
O1 K1 O5 87.81(18) 2_665 . ?
O2 K1 O4 88.87(18) 1_655 . ?
O1 K1 O4 176.81(17) 2_665 . ?
O5 K1 O4 89.50(19) . . ?
O2 K1 O1 137.66(17) 1_655 . ?
O1 K1 O1 81.66(17) 2_665 . ?
O5 K1 O1 120.62(17) . . ?
O4 K1 O1 98.26(16) . . ?
O2 K1 N2 158.74(16) 1_655 . ?
O1 K1 N2 106.90(16) 2_665 . ?
O5 K1 N2 86.56(16) . . ?
O4 K1 N2 71.21(16) . . ?
O1 K1 N2 43.35(14) . . ?
O2 K1 K1 123.28(15) 1_655 2_665 ?
O1 K1 K1 43.29(12) 2_665 2_665 ?
O5 K1 K1 109.20(15) . 2_665 ?
O4 K1 K1 136.55(14) . 2_665 ?
O1 K1 K1 38.38(10) . 2_665 ?
N2 K1 K1 71.25(11) . 2_665 ?
C24 O5 K1 118.0(6) . . ?
O5 C24 N7 123.2(10) . . ?
O5 C24 C23 121.1(9) . . ?
N7 C24 C23 115.7(9) . . ?
C24 N7 C25 118.0(9) . . ?
C24 N7 C26 124.1(10) . . ?
C25 N7 C26 117.8(9) . . ?

loop_
_geom_bond_atom_site_label_1
_geom_bond_atom_site_label_2
_geom_bond_distance
_geom_bond_site_symmetry_2
_geom_bond_publ_flag
Fe1 N2 2.028(6) . ?
Fe1 N4 2.048(6) . ?
Fe1 O3 2.072(5) . ?
Fe1 N6 2.207(6) . ?
Fe1 N1 2.260(6) . ?
N1 C15 1.462(9) . ?
N1 C8 1.474(9) . ?
N1 C1 1.481(9) . ?
C1 C2 1.525(10) . ?
C2 N2 1.455(8) . ?
N2 C3 1.345(8) . ?
N2 K1 3.306(6) . ?
C3 O1 1.263(8) . ?
C3 N3 1.378(8) . ?
O1 K1 2.599(5) 2_665 ?
O1 K1 2.871(6) . ?
N3 C4 1.463(8) . ?
C4 C7 1.504(11) . ?
C4 C6 1.532(11) . ?
C4 C5 1.535(11) . ?
C8 C9 1.518(10) . ?
C9 N4 1.477(9) . ?
N4 C10 1.359(9) . ?
C10 O2 1.240(8) . ?
C10 N5 1.385(9) . ?
O2 K1 2.565(5) 1_455 ?
N5 C11 1.469(9) . ?
C11 C14 1.525(11) . ?
C11 C12 1.531(11) . ?
C11 C13 1.533(11) . ?
C15 C16 1.504(11) . ?
C16 N6 1.339(9) . ?
C16 C17 1.399(11) . ?
C17 C18 1.362(13) . ?
C18 C19 1.368(13) . ?
C19 C20 1.356(11) . ?
C20 N6 1.344(9) . ?
O3 C21 1.283(8) . ?
O4 C21 1.227(9) . ?
O4 K1 2.775(6) . ?
C21 C22 1.513(10) . ?
K1 O2 2.565(5) 1_655 ?
K1 O1 2.599(5) 2_665 ?
K1 O5 2.678(6) . ?
K1 K1 4.143(3) 2_665 ?
O5 C24 1.200(11) . ?
C23 C24 1.571(13) . ?
C24 N7 1.302(12) . ?
N7 C25 1.457(12) . ?
N7 C26 1.489(13) . ?

loop_
_geom_hbond_atom_site_label_D
_geom_hbond_atom_site_label_H
_geom_hbond_atom_site_label_A
_geom_hbond_distance_DH
_geom_hbond_distance_HA
_geom_hbond_distance_DA
_geom_hbond_angle_DHA
_geom_hbond_site_symmetry_A
N5 H5D O3 0.88 2.10 2.924(8) 154.7 .

loop_
_geom_torsion_atom_site_label_1
_geom_torsion_atom_site_label_2
_geom_torsion_atom_site_label_3
_geom_torsion_atom_site_label_4
_geom_torsion
_geom_torsion_site_symmetry_1
_geom_torsion_site_symmetry_2
_geom_torsion_site_symmetry_3
_geom_torsion_site_symmetry_4
_geom_torsion_publ_flag
N2 Fe1 N1 C15 -105.2(5) . . . . ?
N4 Fe1 N1 C15 137.9(5) . . . . ?
O3 Fe1 N1 C15 30.1(11) . . . . ?
N6 Fe1 N1 C15 25.7(4) . . . . ?
N2 Fe1 N1 C8 135.6(5) . . . . ?
N4 Fe1 N1 C8 18.7(4) . . . . ?
O3 Fe1 N1 C8 -89.0(9) . . . . ?
N6 Fe1 N1 C8 -93.4(4) . . . . ?
N2 Fe1 N1 C1 15.1(4) . . . . ?
N4 Fe1 N1 C1 -101.8(5) . . . . ?
O3 Fe1 N1 C1 150.4(8) . . . . ?
N6 Fe1 N1 C1 146.0(5) . . . . ?
C15 N1 C1 C2 79.0(7) . . . . ?
C8 N1 C1 C2 -152.6(6) . . . . ?
Fe1 N1 C1 C2 -38.9(6) . . . . ?
N1 C1 C2 N2 51.0(8) . . . . ?
C1 C2 N2 C3 154.6(6) . . . . ?
C1 C2 N2 Fe1 -37.5(7) . . . . ?
C1 C2 N2 K1 -141.0(5) . . . . ?
N4 Fe1 N2 C3 -106.8(6) . . . . ?
O3 Fe1 N2 C3 8.5(7) . . . . ?
N6 Fe1 N2 C3 114.4(6) . . . . ?
N1 Fe1 N2 C3 178.3(6) . . . . ?
N4 Fe1 N2 C2 87.5(5) . . . . ?
O3 Fe1 N2 C2 -157.2(5) . . . . ?
N6 Fe1 N2 C2 -51.2(6) . . . . ?
N1 Fe1 N2 C2 12.6(5) . . . . ?
N4 Fe1 N2 K1 -177.23(19) . . . . ?
O3 Fe1 N2 K1 -61.9(2) . . . . ?
N6 Fe1 N2 K1 44.0(3) . . . . ?
N1 Fe1 N2 K1 107.9(2) . . . . ?
C2 N2 C3 O1 13.9(10) . . . . ?
Fe1 N2 C3 O1 -151.9(6) . . . . ?
K1 N2 C3 O1 -64.5(6) . . . . ?
C2 N2 C3 N3 -167.5(6) . . . . ?
Fe1 N2 C3 N3 26.7(9) . . . . ?
K1 N2 C3 N3 114.1(6) . . . . ?
N2 C3 O1 K1 -25.9(15) . . . 2_665 ?
N3 C3 O1 K1 155.5(7) . . . 2_665 ?
N2 C3 O1 K1 73.7(7) . . . . ?
N3 C3 O1 K1 -104.9(6) . . . . ?
O1 C3 N3 C4 8.9(10) . . . . ?
N2 C3 N3 C4 -169.8(7) . . . . ?
C3 N3 C4 C7 56.6(10) . . . . ?
C3 N3 C4 C6 175.2(7) . . . . ?
C3 N3 C4 C5 -67.4(10) . . . . ?
C15 N1 C8 C9 -159.0(6) . . . . ?
C1 N1 C8 C9 72.4(8) . . . . ?
Fe1 N1 C8 C9 -42.1(7) . . . . ?
N1 C8 C9 N4 50.5(8) . . . . ?
C8 C9 N4 C10 167.6(6) . . . . ?
C8 C9 N4 Fe1 -32.0(7) . . . . ?
N2 Fe1 N4 C10 89.5(6) . . . . ?
O3 Fe1 N4 C10 -29.5(6) . . . . ?
N6 Fe1 N4 C10 -125.1(6) . . . . ?
N1 Fe1 N4 C10 164.0(6) . . . . ?
N2 Fe1 N4 C9 -67.0(5) . . . . ?
O3 Fe1 N4 C9 174.0(5) . . . . ?
N6 Fe1 N4 C9 78.5(5) . . . . ?
N1 Fe1 N4 C9 7.5(5) . . . . ?
C9 N4 C10 O2 -0.2(10) . . . . ?
Fe1 N4 C10 O2 -157.2(6) . . . . ?
C9 N4 C10 N5 -178.8(6) . . . . ?
Fe1 N4 C10 N5 24.2(9) . . . . ?
N4 C10 O2 K1 7(2) . . . 1_455 ?
N5 C10 O2 K1 -174.3(12) . . . 1_455 ?
O2 C10 N5 C11 9.9(11) . . . . ?
N4 C10 N5 C11 -171.4(7) . . . . ?
C10 N5 C11 C14 57.9(10) . . . . ?
C10 N5 C11 C12 176.5(7) . . . . ?
C10 N5 C11 C13 -65.1(10) . . . . ?
C8 N1 C15 C16 75.7(7) . . . . ?
C1 N1 C15 C16 -154.6(6) . . . . ?
Fe1 N1 C15 C16 -38.5(7) . . . . ?
N1 C15 C16 N6 33.3(9) . . . . ?
N1 C15 C16 C17 -148.0(7) . . . . ?
N6 C16 C17 C18 2.0(13) . . . . ?
C15 C16 C17 C18 -176.6(8) . . . . ?
C16 C17 C18 C19 -1.3(13) . . . . ?
C17 C18 C19 C20 -0.1(13) . . . . ?
C18 C19 C20 N6 0.9(12) . . . . ?
C17 C16 N6 C20 -1.3(11) . . . . ?
C15 C16 N6 C20 177.4(6) . . . . ?
C17 C16 N6 Fe1 171.6(6) . . . . ?
C15 C16 N6 Fe1 -9.7(8) . . . . ?
C19 C20 N6 C16 -0.2(11) . . . . ?
C19 C20 N6 Fe1 -172.4(6) . . . . ?
N2 Fe1 N6 C16 56.9(6) . . . . ?
N4 Fe1 N6 C16 -83.7(5) . . . . ?
O3 Fe1 N6 C16 171.9(5) . . . . ?
N1 Fe1 N6 C16 -9.1(5) . . . . ?
N2 Fe1 N6 C20 -130.8(6) . . . . ?
N4 Fe1 N6 C20 88.6(6) . . . . ?
O3 Fe1 N6 C20 -15.7(6) . . . . ?
N1 Fe1 N6 C20 163.2(6) . . . . ?
N2 Fe1 O3 C21 60.5(6) . . . . ?
N4 Fe1 O3 C21 -177.3(5) . . . . ?
N6 Fe1 O3 C21 -67.9(5) . . . . ?
N1 Fe1 O3 C21 -72.2(11) . . . . ?
K1 O4 C21 O3 -47.7(15) . . . . ?
K1 O4 C21 C22 134.7(9) . . . . ?
Fe1 O3 C21 O4 -4.7(10) . . . . ?
Fe1 O3 C21 C22 173.0(5) . . . . ?
C21 O4 K1 O2 -144.7(11) . . . 1_655 ?
C21 O4 K1 O1 82(3) . . . 2_665 ?
C21 O4 K1 O5 114.2(11) . . . . ?
C21 O4 K1 O1 -6.7(11) . . . . ?
C21 O4 K1 N2 27.7(11) . . . . ?
C21 O4 K1 K1 -3.7(12) . . . 2_665 ?
C3 O1 K1 O2 120.9(4) . . . 1_655 ?
K1 O1 K1 O2 -85.8(3) 2_665 . . 1_655 ?
C3 O1 K1 O1 -153.3(4) . . . 2_665 ?
K1 O1 K1 O1 0.0 2_665 . . 2_665 ?
C3 O1 K1 O5 -70.9(4) . . . . ?
K1 O1 K1 O5 82.4(2) 2_665 . . . ?
C3 O1 K1 O4 23.5(4) . . . . ?
K1 O1 K1 O4 176.77(17) 2_665 . . . ?
C3 O1 K1 N2 -27.6(3) . . . . ?
K1 O1 K1 N2 125.7(2) 2_665 . . . ?
C3 O1 K1 K1 -153.3(4) . . . 2_665 ?
C3 N2 K1 O2 -76.1(6) . . . 1_655 ?
C2 N2 K1 O2 167.5(5) . . . 1_655 ?
Fe1 N2 K1 O2 51.7(5) . . . 1_655 ?
C3 N2 K1 O1 85.3(4) . . . 2_665 ?
C2 N2 K1 O1 -31.0(4) . . . 2_665 ?
Fe1 N2 K1 O1 -146.9(2) . . . 2_665 ?
C3 N2 K1 O5 172.0(4) . . . . ?
C2 N2 K1 O5 55.6(4) . . . . ?
Fe1 N2 K1 O5 -60.2(2) . . . . ?
C3 N2 K1 O4 -97.4(4) . . . . ?
C2 N2 K1 O4 146.3(4) . . . . ?
Fe1 N2 K1 O4 30.4(2) . . . . ?
C3 N2 K1 O1 28.2(4) . . . . ?
C2 N2 K1 O1 -88.2(4) . . . . ?
Fe1 N2 K1 O1 156.0(3) . . . . ?
C3 N2 K1 K1 60.3(4) . . . 2_665 ?
C2 N2 K1 K1 -56.0(4) . . . 2_665 ?
Fe1 N2 K1 K1 -171.9(2) . . . 2_665 ?
O2 K1 O5 C24 -24.9(7) 1_655 . . . ?
O1 K1 O5 C24 -117.8(7) 2_665 . . . ?
O4 K1 O5 C24 63.9(7) . . . . ?
O1 K1 O5 C24 163.2(6) . . . . ?
N2 K1 O5 C24 135.1(7) . . . . ?
K1 K1 O5 C24 -156.1(6) 2_665 . . . ?
K1 O5 C24 N7 153.3(7) . . . . ?
K1 O5 C24 C23 -27.5(11) . . . . ?
O5 C24 N7 C25 0.4(14) . . . . ?
C23 C24 N7 C25 -178.8(8) . . . . ?
O5 C24 N7 C26 -177.4(10) . . . . ?
C23 C24 N7 C26 3.4(14) . . . . ?
